data_4336115
loop_
_publ_author_name
'William C. Ewing'
'Patrick J. Carroll'
'Larry G. Sneddon'

_publ_section_title
;
 Syntheses and Characterizations of Linear Triborazanes
;
_journal_name_full 'Inorganic Chemistry'
_journal_page_first 10690
_journal_page_last 10697
_journal_paper_doi 10.1021/ic401844m
_journal_volume 52
_journal_year 2013
_chemical_formula_sum 'C3 H20 B3 N3'
_chemical_formula_weight 130.65
_space_group_IT_number 14
_symmetry_cell_setting monoclinic
_symmetry_Int_Tables_number 14
_symmetry_space_group_name_Hall '-P 2ybc'
_symmetry_space_group_name_H-M 'P 1 21/c 1'
_atom_sites_solution_hydrogens difmap
_atom_sites_solution_primary direct
_audit_creation_method SHELXL-97
_cell_angle_alpha 90.00
_cell_angle_beta 103.302(4)
_cell_angle_gamma 90.00
_cell_formula_units_Z 4
_cell_length_a 5.7671(4)
_cell_length_b 16.7609(12)
_cell_length_c 10.4260(8)
_cell_measurement_temperature 143(1)
_cell_volume 980.76(12)
_computing_data_collection 'Bruker APEX2'
_computing_data_reduction 'Bruker SAINT'
_computing_structure_refinement 'SHELXL-97 (Sheldrick, 2008)'
_computing_structure_solution 'SHELXS-97 (Sheldrick, 2008)'
_diffrn_ambient_temperature 143(1)
_diffrn_measured_fraction_theta_full 1.000
_diffrn_measured_fraction_theta_max 1.000
_diffrn_measurement_device 'CCD Area Detector'
_diffrn_measurement_device_type 'Bruker APEXII'
_diffrn_measurement_method 'phi and omega scans'
_diffrn_radiation_monochromator graphite
_diffrn_radiation_source 'sealed tube'
_diffrn_radiation_type MoK\a
_diffrn_radiation_wavelength 0.71073
_diffrn_reflns_av_R_equivalents 0.0207
_diffrn_reflns_av_sigmaI/netI 0.0086
_diffrn_reflns_limit_h_max 6
_diffrn_reflns_limit_h_min -6
_diffrn_reflns_limit_k_max 20
_diffrn_reflns_limit_k_min -19
_diffrn_reflns_limit_l_max 12
_diffrn_reflns_limit_l_min -12
_diffrn_reflns_number 26815
_diffrn_reflns_theta_full 25.37
_diffrn_reflns_theta_max 25.37
_diffrn_reflns_theta_min 2.35
_exptl_absorpt_coefficient_mu 0.051
_exptl_absorpt_correction_T_max 0.7452
_exptl_absorpt_correction_T_min 0.7055
_exptl_absorpt_correction_type multi-scan
_exptl_absorpt_process_details '(SADABS; Sheldrick, 2007)'
_exptl_crystal_density_diffrn 0.885
_exptl_crystal_F_000 296
_exptl_crystal_size_max 0.26
_exptl_crystal_size_mid 0.14
_exptl_crystal_size_min 0.04
_refine_diff_density_max 0.185
_refine_diff_density_min -0.104
_refine_diff_density_rms 0.026
_refine_ls_extinction_method none
_refine_ls_goodness_of_fit_ref 1.056
_refine_ls_hydrogen_treatment refall
_refine_ls_matrix_type full
_refine_ls_number_parameters 163
_refine_ls_number_reflns 1796
_refine_ls_number_restraints 0
_refine_ls_restrained_S_all 1.056
_refine_ls_R_factor_all 0.0375
_refine_ls_R_factor_gt 0.0340
_refine_ls_shift/su_max 0.000
_refine_ls_shift/su_mean 0.000
_refine_ls_structure_factor_coef Fsqd
_refine_ls_weighting_details 'calc w=1/[\s^2^(Fo^2^)+(0.0488P)^2^+0.1551P] where P=(Fo^2^+2Fc^2^)/3'
_refine_ls_weighting_scheme calc
_refine_ls_wR_factor_gt 0.0911
_refine_ls_wR_factor_ref 0.0945
_reflns_number_gt 1624
_reflns_number_total 1796
_reflns_threshold_expression >2sigma(I)
_cod_data_source_file ic401844m_si_002.cif
_cod_data_source_block 2Me
_cod_original_sg_symbol_H-M 'P 21/c '
_cod_database_code 4336115

loop_
_symmetry_equiv_pos_as_xyz
'x, y, z'
'-x, y+1/2, -z+1/2'
'-x, -y, -z'
'x, -y-1/2, z-1/2'

loop_
_atom_site_label
_atom_site_type_symbol
_atom_site_fract_x
_atom_site_fract_y
_atom_site_fract_z
_atom_site_U_iso_or_equiv
_atom_site_adp_type
_atom_site_occupancy
_atom_site_symmetry_multiplicity
_atom_site_calc_flag
B1 B 0.6730(2) 0.04530(6) 0.69882(11) 0.0329(3) Uani 1 1 d
N2 N 0.79419(14) 0.12820(4) 0.68175(8) 0.0297(2) Uani 1 1 d
B3 B 0.82062(18) 0.14804(6) 0.53746(11) 0.0293(3) Uani 1 1 d
N4 N 0.57228(13) 0.14348(4) 0.43556(7) 0.0279(2) Uani 1 1 d
B5 B 0.5939(2) 0.15511(6) 0.28888(11) 0.0348(3) Uani 1 1 d
N6 N 0.73682(17) 0.08143(5) 0.24957(8) 0.0338(2) Uani 1 1 d
C7 C 1.0316(2) 0.13562(7) 0.77308(11) 0.0417(3) Uani 1 1 d
C8 C 0.39935(18) 0.20244(6) 0.46477(12) 0.0386(3) Uani 1 1 d
C9 C 0.7755(3) 0.08696(8) 0.11417(12) 0.0535(3) Uani 1 1 d
H1a H 0.4862(19) 0.0434(6) 0.6337(10) 0.036(3) Uiso 1 1 d
H1b H 0.785(2) -0.0033(7) 0.6686(11) 0.045(3) Uiso 1 1 d
H1c H 0.663(2) 0.0373(7) 0.8040(12) 0.054(3) Uiso 1 1 d
H2 H 0.706(2) 0.1648(7) 0.7062(11) 0.039(3) Uiso 1 1 d
H3a H 0.8887(19) 0.2110(6) 0.5359(10) 0.037(3) Uiso 1 1 d
H3b H 0.9446(18) 0.1027(6) 0.5116(10) 0.034(3) Uiso 1 1 d
H4 H 0.5096(19) 0.0974(7) 0.4419(10) 0.031(3) Uiso 1 1 d
H5a H 0.696(2) 0.2100(7) 0.2819(11) 0.045(3) Uiso 1 1 d
H5b H 0.418(2) 0.1569(7) 0.2217(11) 0.042(3) Uiso 1 1 d
H6a H 0.874(2) 0.0762(7) 0.3059(13) 0.045(3) Uiso 1 1 d
H6b H 0.657(2) 0.0374(8) 0.2569(11) 0.046(3) Uiso 1 1 d
H7a H 1.141(2) 0.0964(7) 0.7482(11) 0.047(3) Uiso 1 1 d
H7b H 1.019(2) 0.1274(7) 0.8632(14) 0.055(4) Uiso 1 1 d
H7c H 1.100(2) 0.1872(8) 0.7638(12) 0.054(3) Uiso 1 1 d
H8a H 0.372(2) 0.1937(7) 0.5508(13) 0.051(3) Uiso 1 1 d
H8b H 0.464(2) 0.2549(8) 0.4568(11) 0.046(3) Uiso 1 1 d
H8c H 0.250(2) 0.1973(7) 0.4018(11) 0.041(3) Uiso 1 1 d
H9a H 0.865(2) 0.0422(9) 0.0950(13) 0.060(4) Uiso 1 1 d
H9b H 0.618(3) 0.0884(8) 0.0529(14) 0.064(4) Uiso 1 1 d
H9c H 0.858(3) 0.1363(10) 0.1066(14) 0.071(4) Uiso 1 1 d

loop_
_atom_site_aniso_label
_atom_site_aniso_U_11
_atom_site_aniso_U_22
_atom_site_aniso_U_33
_atom_site_aniso_U_23
_atom_site_aniso_U_13
_atom_site_aniso_U_12
B1 0.0367(6) 0.0299(6) 0.0319(5) 0.0006(4) 0.0074(4) -0.0032(4)
N2 0.0301(4) 0.0247(4) 0.0346(4) -0.0073(3) 0.0081(3) 0.0007(3)
B3 0.0268(5) 0.0256(5) 0.0372(6) -0.0023(4) 0.0107(4) -0.0010(4)
N4 0.0286(4) 0.0197(4) 0.0368(5) 0.0040(3) 0.0103(3) -0.0009(3)
B5 0.0417(6) 0.0261(5) 0.0375(6) 0.0085(4) 0.0110(5) 0.0012(4)
N6 0.0412(5) 0.0303(5) 0.0313(5) 0.0048(3) 0.0111(4) -0.0015(4)
C7 0.0400(6) 0.0391(6) 0.0417(6) -0.0099(5) 0.0003(5) -0.0052(5)
C8 0.0315(5) 0.0353(6) 0.0509(6) 0.0051(4) 0.0132(5) 0.0076(4)
C9 0.0778(9) 0.0511(7) 0.0371(6) 0.0078(5) 0.0244(6) 0.0107(7)

loop_
_atom_type_symbol
_atom_type_description
_atom_type_scat_dispersion_real
_atom_type_scat_dispersion_imag
_atom_type_scat_source
C C 0.0033 0.0016 'International Tables Vol C Tables 4.2.6.8 and 6.1.1.4'
H H 0.0000 0.0000 'International Tables Vol C Tables 4.2.6.8 and 6.1.1.4'
B B 0.0013 0.0007 'International Tables Vol C Tables 4.2.6.8 and 6.1.1.4'
N N 0.0061 0.0033 'International Tables Vol C Tables 4.2.6.8 and 6.1.1.4'

loop_
_geom_angle_atom_site_label_1
_geom_angle_atom_site_label_2
_geom_angle_atom_site_label_3
_geom_angle
N2 B1 H1a 109.9(5)
N2 B1 H1b 107.8(6)
H1a B1 H1b 109.8(8)
N2 B1 H1c 109.8(6)
H1a B1 H1c 109.0(8)
H1b B1 H1c 110.5(8)
C7 N2 B3 108.45(8)
C7 N2 B1 111.58(8)
B3 N2 B1 115.65(7)
C7 N2 H2 105.6(7)
B3 N2 H2 108.7(7)
B1 N2 H2 106.3(8)
N4 B3 N2 111.06(7)
N4 B3 H3a 107.5(5)
N2 B3 H3a 108.7(5)
N4 B3 H3b 109.7(5)
N2 B3 H3b 107.0(5)
H3a B3 H3b 112.9(7)
C8 N4 B5 108.90(7)
C8 N4 B3 112.24(8)
B5 N4 B3 112.68(7)
C8 N4 H4 105.5(7)
B5 N4 H4 108.3(7)
B3 N4 H4 108.9(7)
N4 B5 N6 108.41(7)
N4 B5 H5a 109.3(6)
N6 B5 H5a 108.4(6)
N4 B5 H5b 110.9(6)
N6 B5 H5b 108.4(6)
H5a B5 H5b 111.4(8)
C9 N6 B5 113.43(8)
C9 N6 H6a 109.6(8)
B5 N6 H6a 110.3(8)
C9 N6 H6b 109.3(8)
B5 N6 H6b 108.5(8)
H6a N6 H6b 105.4(11)
N2 C7 H7a 109.1(7)
N2 C7 H7b 110.2(8)
H7a C7 H7b 111.0(10)
N2 C7 H7c 110.4(7)
H7a C7 H7c 105.8(10)
H7b C7 H7c 110.4(10)
N4 C8 H8a 110.8(7)
N4 C8 H8b 107.4(7)
H8a C8 H8b 111.7(10)
N4 C8 H8c 109.9(7)
H8a C8 H8c 108.0(10)
H8b C8 H8c 109.0(9)
N6 C9 H9a 110.9(8)
N6 C9 H9b 107.6(8)
H9a C9 H9b 110.2(11)
N6 C9 H9c 108.4(9)
H9a C9 H9c 110.8(12)
H9b C9 H9c 108.9(12)

loop_
_geom_bond_atom_site_label_1
_geom_bond_atom_site_label_2
_geom_bond_distance
B1 N2 1.5838(13)
B1 H1a 1.134(11)
B1 H1b 1.128(12)
B1 H1c 1.119(12)
N2 C7 1.4820(13)
N2 B3 1.5819(13)
N2 H2 0.871(12)
B3 N4 1.5766(13)
B3 H3a 1.128(11)
B3 H3b 1.118(10)
N4 C8 1.4845(12)
N4 B5 1.5749(13)
N4 H4 0.861(11)
B5 N6 1.5898(14)
B5 H5a 1.103(12)
B5 H5b 1.093(11)
N6 C9 1.4820(13)
N6 H6a 0.873(14)
N6 H6b 0.882(13)
C7 H7a 0.985(13)
C7 H7b 0.970(14)
C7 H7c 0.964(14)
C8 H8a 0.958(13)
C8 H8b 0.965(13)
C8 H8c 0.960(12)
C9 H9a 0.958(15)
C9 H9b 0.983(15)
C9 H9c 0.965(16)
